data_4076562
loop_
_publ_author_name
'Singh, Nem'
'Elias, Anil J.'

_publ_section_title
;
 Cyclopentadienyl 1,2- and 1,3-Disubstituted Cobalt Sandwich Compounds
 {\h5-[MeOC(O)]2C5H3} Co(\h4-C4Ph4): Precursors for Sterically Hindered
 Bidentate Chiral and Achiral Ligands
;
_journal_issue 5
_journal_name_full Organometallics
_journal_page_first 2059
_journal_paper_doi 10.1021/om300027c
_journal_volume 31
_journal_year 2012
_chemical_formula_moiety 'C37 H29 Co O4'
_chemical_formula_sum 'C37 H29 Co O4'
_chemical_formula_weight 596.53
_chemical_name_systematic
; 
 ? 
;
_space_group_IT_number 14
_symmetry_cell_setting monoclinic
_symmetry_space_group_name_Hall '-P 2ybc'
_symmetry_space_group_name_H-M 'P 1 21/c 1'
_atom_sites_solution_hydrogens geom
_atom_sites_solution_primary direct
_atom_sites_solution_secondary difmap
_audit_creation_method SHELXL-97
_cell_angle_alpha 90.00
_cell_angle_beta 95.169(3)
_cell_angle_gamma 90.00
_cell_formula_units_Z 4
_cell_length_a 8.1315(12)
_cell_length_b 20.642(3)
_cell_length_c 17.443(3)
_cell_measurement_temperature 298(2)
_cell_volume 2915.9(8)
_computing_cell_refinement 'Bruker SMART'
_computing_data_collection 'Bruker SMART'
_computing_data_reduction 'Bruker SAINT'
_computing_molecular_graphics 'Bruker SHELXTL'
_computing_publication_material 'Bruker SHELXTL'
_computing_structure_refinement 'SHELXL-97 (Sheldrick, 1997)'
_computing_structure_solution 'SHELXS-97 (Sheldrick, 1990)'
_diffrn_ambient_temperature 298(2)
_diffrn_measured_fraction_theta_full 1.000
_diffrn_measured_fraction_theta_max 1.000
_diffrn_measurement_device_type 'CCD area detector'
_diffrn_measurement_method 'phi and omega scans'
_diffrn_radiation_monochromator graphite
_diffrn_radiation_source 'fine-focus sealed tube'
_diffrn_radiation_type MoK\a
_diffrn_radiation_wavelength 0.71073
_diffrn_reflns_av_R_equivalents 0.0472
_diffrn_reflns_av_sigmaI/netI 0.0335
_diffrn_reflns_limit_h_max 9
_diffrn_reflns_limit_h_min -9
_diffrn_reflns_limit_k_max 24
_diffrn_reflns_limit_k_min -24
_diffrn_reflns_limit_l_max 20
_diffrn_reflns_limit_l_min -20
_diffrn_reflns_number 27598
_diffrn_reflns_theta_full 25.00
_diffrn_reflns_theta_max 25.00
_diffrn_reflns_theta_min 1.53
_exptl_absorpt_coefficient_mu 0.629
_exptl_absorpt_correction_T_max 0.901
_exptl_absorpt_correction_T_min 0.874
_exptl_absorpt_correction_type multi-scan
_exptl_absorpt_process_details '(SADABS; Bruker, 2000)'
_exptl_crystal_colour red
_exptl_crystal_density_diffrn 1.359
_exptl_crystal_density_method 'not measured'
_exptl_crystal_description block
_exptl_crystal_F_000 1240
_exptl_crystal_size_max 0.214
_exptl_crystal_size_mid 0.202
_exptl_crystal_size_min 0.165
_refine_diff_density_max 0.471
_refine_diff_density_min -0.510
_refine_diff_density_rms 0.064
_refine_ls_extinction_method none
_refine_ls_goodness_of_fit_ref 1.317
_refine_ls_hydrogen_treatment constr
_refine_ls_matrix_type full
_refine_ls_number_parameters 381
_refine_ls_number_reflns 5136
_refine_ls_number_restraints 0
_refine_ls_restrained_S_all 1.317
_refine_ls_R_factor_all 0.0740
_refine_ls_R_factor_gt 0.0704
_refine_ls_shift/su_max 0.000
_refine_ls_shift/su_mean 0.000
_refine_ls_structure_factor_coef Fsqd
_refine_ls_weighting_details 'calc w=1/[\s^2^(Fo^2^)+(0.0415P)^2^+3.4671P] where P=(Fo^2^+2Fc^2^)/3'
_refine_ls_weighting_scheme calc
_refine_ls_wR_factor_gt 0.1435
_refine_ls_wR_factor_ref 0.1454
_reflns_number_gt 4914
_reflns_number_total 5136
_reflns_threshold_expression >2sigma(I)
_cod_data_source_file om300027c_si_002.cif
_cod_data_source_block 2
_cod_depositor_comments
;
The following automatic conversions were performed:

'_symmetry_cell_setting' value 'Monoclinic' changed to 'monoclinic'
according to /home/saulius/struct/CIF-dictionaries/cif_core.dic
dictionary named 'cif_core.dic' version 2.4.1 from 2010-06-29.

Automatic conversion script
Id: cif_fix_values 1715 2011-07-08 13:25:40Z adriana 
;
_cod_original_sg_symbol_Hall -P2ybc
_cod_original_sg_symbol_H-M P21/c
_cod_database_code 4076562

loop_
_symmetry_equiv_pos_as_xyz
'x, y, z'
'-x, y+1/2, -z+1/2'
'-x, -y, -z'
'x, -y-1/2, z-1/2'

loop_
_atom_site_label
_atom_site_type_symbol
_atom_site_fract_x
_atom_site_fract_y
_atom_site_fract_z
_atom_site_U_iso_or_equiv
_atom_site_adp_type
_atom_site_occupancy
_atom_site_symmetry_multiplicity
_atom_site_calc_flag
_atom_site_refinement_flags
Co1 Co 0.57460(6) 0.76568(2) 0.76178(3) 0.03115(16) Uani 1 1 d .
O1 O 0.2557(5) 0.63263(16) 0.6893(2) 0.0763(10) Uani 1 1 d .
O2 O 0.2567(4) 0.71819(15) 0.61225(18) 0.0644(9) Uani 1 1 d .
O3 O 0.1507(4) 0.84434(17) 0.6520(2) 0.0727(10) Uani 1 1 d .
O4 O 0.3312(4) 0.91022(15) 0.71710(18) 0.0598(8) Uani 1 1 d .
C1 C 0.3328(5) 0.7328(2) 0.7443(2) 0.0434(9) Uani 1 1 d .
C2 C 0.3367(4) 0.80229(19) 0.7525(2) 0.0391(9) Uani 1 1 d .
C3 C 0.4176(5) 0.8168(2) 0.8266(2) 0.0433(9) Uani 1 1 d .
H3 H 0.4378 0.8603 0.8481 0.052 Uiso 1 1 calc R
C4 C 0.4613(5) 0.7582(2) 0.8639(2) 0.0474(10) Uani 1 1 d .
H4 H 0.5181 0.7537 0.9156 0.057 Uiso 1 1 calc R
C5 C 0.4104(5) 0.7069(2) 0.8139(2) 0.0466(10) Uani 1 1 d .
H5 H 0.4263 0.6607 0.8253 0.056 Uiso 1 1 calc R
C6 C 0.7292(4) 0.72805(17) 0.6914(2) 0.0341(8) Uani 1 1 d .
C7 C 0.7140(4) 0.79835(17) 0.6817(2) 0.0335(8) Uani 1 1 d .
C8 C 0.7936(4) 0.80853(17) 0.7590(2) 0.0336(8) Uani 1 1 d .
C9 C 0.8095(4) 0.73799(17) 0.7691(2) 0.0348(8) Uani 1 1 d .
C10 C 0.2759(5) 0.6895(2) 0.6802(3) 0.0471(10) Uani 1 1 d .
C11 C 0.2131(7) 0.6765(3) 0.5479(3) 0.0781(16) Uani 1 1 d .
H11A H 0.2994 0.6453 0.5436 0.117 Uiso 1 1 calc R
H11B H 0.1987 0.7018 0.5017 0.117 Uiso 1 1 calc R
H11C H 0.1120 0.6543 0.5555 0.117 Uiso 1 1 calc R
C12 C 0.2622(5) 0.8528(2) 0.7006(2) 0.0475(10) Uani 1 1 d .
C13 C 0.2600(9) 0.9643(3) 0.6738(4) 0.103(2) Uani 1 1 d .
H13A H 0.2592 0.9554 0.6198 0.154 Uiso 1 1 calc R
H13B H 0.3245 1.0025 0.6862 0.154 Uiso 1 1 calc R
H13C H 0.1490 0.9711 0.6867 0.154 Uiso 1 1 calc R
C14 C 0.6671(4) 0.84177(17) 0.6171(2) 0.0349(8) Uani 1 1 d .
C15 C 0.5325(5) 0.8281(2) 0.5653(2) 0.0434(9) Uani 1 1 d .
H15 H 0.4690 0.7914 0.5722 0.052 Uiso 1 1 calc R
C16 C 0.4921(6) 0.8685(2) 0.5034(2) 0.0547(11) Uani 1 1 d .
H16 H 0.4009 0.8591 0.4692 0.066 Uiso 1 1 calc R
C17 C 0.5847(7) 0.9222(2) 0.4920(3) 0.0664(14) Uani 1 1 d .
H17 H 0.5574 0.9490 0.4500 0.080 Uiso 1 1 calc R
C18 C 0.7172(7) 0.9363(2) 0.5426(3) 0.0669(14) Uani 1 1 d .
H18 H 0.7799 0.9730 0.5349 0.080 Uiso 1 1 calc R
C19 C 0.7597(5) 0.8969(2) 0.6052(2) 0.0502(10) Uani 1 1 d .
H19 H 0.8503 0.9072 0.6394 0.060 Uiso 1 1 calc R
C20 C 0.8535(4) 0.86606(17) 0.8025(2) 0.0348(8) Uani 1 1 d .
C21 C 0.7619(5) 0.92325(19) 0.7965(2) 0.0474(10) Uani 1 1 d .
H21 H 0.6608 0.9240 0.7671 0.057 Uiso 1 1 calc R
C22 C 0.8198(6) 0.9788(2) 0.8339(3) 0.0609(12) Uani 1 1 d .
H22 H 0.7581 1.0167 0.8292 0.073 Uiso 1 1 calc R
C23 C 0.9692(6) 0.9780(2) 0.8780(3) 0.0661(14) Uani 1 1 d .
H23 H 1.0084 1.0154 0.9031 0.079 Uiso 1 1 calc R
C24 C 1.0600(6) 0.9220(2) 0.8849(3) 0.0570(12) Uani 1 1 d .
H24 H 1.1604 0.9214 0.9150 0.068 Uiso 1 1 calc R
C25 C 1.0024(5) 0.8663(2) 0.8472(2) 0.0427(9) Uani 1 1 d .
H25 H 1.0650 0.8286 0.8520 0.051 Uiso 1 1 calc R
C26 C 0.8930(4) 0.69476(18) 0.8278(2) 0.0362(8) Uani 1 1 d .
C27 C 0.9074(5) 0.7125(2) 0.9050(2) 0.0460(10) Uani 1 1 d .
H27 H 0.8621 0.7514 0.9197 0.055 Uiso 1 1 calc R
C28 C 0.9881(6) 0.6730(2) 0.9602(3) 0.0570(12) Uani 1 1 d .
H28 H 0.9965 0.6852 1.0117 0.068 Uiso 1 1 calc R
C29 C 1.0556(6) 0.6157(2) 0.9386(3) 0.0626(13) Uani 1 1 d .
H29 H 1.1089 0.5889 0.9758 0.075 Uiso 1 1 calc R
C30 C 1.0454(5) 0.5975(2) 0.8628(3) 0.0591(12) Uani 1 1 d .
H30 H 1.0925 0.5588 0.8487 0.071 Uiso 1 1 calc R
C31 C 0.9643(5) 0.63713(19) 0.8071(2) 0.0445(9) Uani 1 1 d .
H31 H 0.9579 0.6249 0.7556 0.053 Uiso 1 1 calc R
C32 C 0.6997(4) 0.67273(17) 0.6389(2) 0.0347(8) Uani 1 1 d .
C33 C 0.6472(5) 0.61306(19) 0.6636(2) 0.0451(10) Uani 1 1 d .
H33 H 0.6272 0.6076 0.7149 0.054 Uiso 1 1 calc R
C34 C 0.6241(5) 0.5619(2) 0.6134(3) 0.0558(12) Uani 1 1 d .
H34 H 0.5876 0.5223 0.6309 0.067 Uiso 1 1 calc R
C35 C 0.6545(6) 0.5687(2) 0.5375(3) 0.0567(12) Uani 1 1 d .
H35 H 0.6390 0.5339 0.5038 0.068 Uiso 1 1 calc R
C36 C 0.7079(6) 0.6271(2) 0.5119(3) 0.0562(12) Uani 1 1 d .
H36 H 0.7299 0.6318 0.4608 0.067 Uiso 1 1 calc R
C37 C 0.7291(5) 0.6794(2) 0.5622(2) 0.0470(10) Uani 1 1 d .
H37 H 0.7633 0.7192 0.5442 0.056 Uiso 1 1 calc R

loop_
_atom_site_aniso_label
_atom_site_aniso_U_11
_atom_site_aniso_U_22
_atom_site_aniso_U_33
_atom_site_aniso_U_23
_atom_site_aniso_U_13
_atom_site_aniso_U_12
Co1 0.0333(3) 0.0302(3) 0.0298(3) 0.0013(2) 0.00247(19) 0.0009(2)
O1 0.103(3) 0.049(2) 0.079(2) -0.0070(17) 0.018(2) -0.0292(19)
O2 0.082(2) 0.0555(19) 0.0529(19) -0.0099(16) -0.0109(16) -0.0122(17)
O3 0.070(2) 0.070(2) 0.072(2) -0.0110(18) -0.0283(18) 0.0183(18)
O4 0.065(2) 0.0474(18) 0.064(2) 0.0028(15) -0.0088(16) 0.0057(15)
C1 0.034(2) 0.049(2) 0.047(2) 0.0017(19) 0.0083(17) -0.0053(18)
C2 0.0278(18) 0.048(2) 0.042(2) 0.0024(18) 0.0084(16) 0.0055(17)
C3 0.041(2) 0.051(2) 0.038(2) -0.0066(18) 0.0094(17) 0.0040(18)
C4 0.051(2) 0.061(3) 0.033(2) 0.0055(19) 0.0133(18) -0.002(2)
C5 0.053(2) 0.044(2) 0.046(2) 0.0039(19) 0.0183(19) -0.0086(19)
C6 0.0365(19) 0.035(2) 0.0313(18) 0.0039(15) 0.0046(15) 0.0021(16)
C7 0.0341(19) 0.0337(19) 0.0326(18) -0.0013(15) 0.0035(15) -0.0025(15)
C8 0.0318(18) 0.0320(19) 0.0364(19) 0.0040(15) 0.0002(15) 0.0024(15)
C9 0.0373(19) 0.0328(19) 0.0344(19) 0.0004(16) 0.0031(15) 0.0027(16)
C10 0.042(2) 0.044(2) 0.057(3) -0.010(2) 0.0152(19) -0.0129(19)
C11 0.081(4) 0.085(4) 0.065(3) -0.026(3) -0.010(3) -0.004(3)
C12 0.046(2) 0.053(3) 0.043(2) -0.015(2) 0.0032(19) 0.007(2)
C13 0.137(6) 0.052(3) 0.112(5) 0.019(3) -0.026(4) 0.017(4)
C14 0.040(2) 0.0313(19) 0.0332(19) -0.0013(15) 0.0037(16) 0.0036(16)
C15 0.048(2) 0.045(2) 0.038(2) -0.0012(18) 0.0032(17) 0.0027(18)
C16 0.061(3) 0.062(3) 0.039(2) -0.001(2) -0.006(2) 0.018(2)
C17 0.100(4) 0.057(3) 0.042(3) 0.016(2) 0.003(3) 0.026(3)
C18 0.097(4) 0.038(2) 0.066(3) 0.019(2) 0.009(3) -0.006(2)
C19 0.056(3) 0.041(2) 0.052(3) 0.0067(19) -0.003(2) -0.004(2)
C20 0.037(2) 0.034(2) 0.0334(19) 0.0025(16) 0.0036(15) -0.0026(16)
C21 0.045(2) 0.038(2) 0.058(3) -0.0022(19) -0.0040(19) 0.0027(18)
C22 0.071(3) 0.033(2) 0.080(3) -0.009(2) 0.009(3) 0.003(2)
C23 0.072(3) 0.048(3) 0.078(3) -0.022(2) 0.003(3) -0.024(2)
C24 0.050(3) 0.061(3) 0.058(3) -0.009(2) -0.005(2) -0.016(2)
C25 0.038(2) 0.049(2) 0.040(2) 0.0032(18) 0.0022(17) -0.0016(18)
C26 0.0331(19) 0.036(2) 0.039(2) 0.0037(16) 0.0001(15) -0.0001(16)
C27 0.050(2) 0.048(2) 0.039(2) 0.0049(18) 0.0014(18) 0.0068(19)
C28 0.061(3) 0.065(3) 0.042(2) 0.012(2) -0.006(2) 0.001(2)
C29 0.057(3) 0.060(3) 0.066(3) 0.024(3) -0.020(2) 0.004(2)
C30 0.051(3) 0.041(2) 0.082(4) 0.006(2) -0.009(2) 0.014(2)
C31 0.042(2) 0.043(2) 0.047(2) 0.0005(18) -0.0008(18) 0.0038(18)
C32 0.0333(19) 0.035(2) 0.035(2) -0.0011(16) -0.0001(15) 0.0050(15)
C33 0.049(2) 0.038(2) 0.049(2) 0.0012(18) 0.0075(19) -0.0012(18)
C34 0.055(3) 0.036(2) 0.077(3) -0.009(2) 0.009(2) -0.008(2)
C35 0.057(3) 0.047(3) 0.065(3) -0.028(2) -0.001(2) 0.001(2)
C36 0.065(3) 0.063(3) 0.041(2) -0.015(2) 0.004(2) 0.008(2)
C37 0.057(3) 0.043(2) 0.042(2) -0.0033(18) 0.0045(19) -0.001(2)

loop_
_atom_type_symbol
_atom_type_description
_atom_type_scat_dispersion_real
_atom_type_scat_dispersion_imag
_atom_type_scat_source
C C 0.0033 0.0016 'International Tables Vol C Tables 4.2.6.8 and 6.1.1.4'
H H 0.0000 0.0000 'International Tables Vol C Tables 4.2.6.8 and 6.1.1.4'
O O 0.0106 0.0060 'International Tables Vol C Tables 4.2.6.8 and 6.1.1.4'
Co Co 0.3494 0.9721 'International Tables Vol C Tables 4.2.6.8 and 6.1.1.4'

loop_
_geom_angle_atom_site_label_1
_geom_angle_atom_site_label_2
_geom_angle_atom_site_label_3
_geom_angle
C9 Co1 C6 43.19(14)
C9 Co1 C8 43.38(14)
C6 Co1 C8 62.81(15)
C9 Co1 C7 62.50(15)
C6 Co1 C7 43.11(14)
C8 Co1 C7 42.87(14)
C9 Co1 C2 175.21(15)
C6 Co1 C2 136.99(15)
C8 Co1 C2 131.84(15)
C7 Co1 C2 114.08(15)
C9 Co1 C3 138.46(15)
C6 Co1 C3 171.94(16)
C8 Co1 C3 112.55(16)
C7 Co1 C3 128.89(16)
C2 Co1 C3 40.39(15)
C9 Co1 C5 117.19(16)
C6 Co1 C5 120.62(16)
C8 Co1 C5 151.95(16)
C7 Co1 C5 159.09(15)
C2 Co1 C5 67.27(16)
C3 Co1 C5 66.77(17)
C9 Co1 C1 143.86(16)
C6 Co1 C1 115.09(16)
C8 Co1 C1 167.92(15)
C7 Co1 C1 126.74(15)
C2 Co1 C1 40.68(15)
C3 Co1 C1 67.94(16)
C5 Co1 C1 40.05(16)
C9 Co1 C4 114.87(16)
C6 Co1 C4 148.23(16)
C8 Co1 C4 121.26(16)
C7 Co1 C4 161.27(16)
C2 Co1 C4 67.15(16)
C3 Co1 C4 39.52(16)
C5 Co1 C4 39.64(16)
C1 Co1 C4 67.38(16)
C10 O2 C11 115.7(4)
C12 O4 C13 115.8(4)
C5 C1 C2 106.6(3)
C5 C1 C10 120.3(4)
C2 C1 C10 133.0(4)
C5 C1 Co1 69.9(2)
C2 C1 Co1 69.4(2)
C10 C1 Co1 122.5(3)
C3 C2 C1 107.6(3)
C3 C2 C12 122.5(4)
C1 C2 C12 129.7(4)
C3 C2 Co1 69.8(2)
C1 C2 Co1 69.9(2)
C12 C2 Co1 129.5(3)
C4 C3 C2 108.3(4)
C4 C3 Co1 70.7(2)
C2 C3 Co1 69.8(2)
C4 C3 H3 125.8
C2 C3 H3 125.8
Co1 C3 H3 125.8
C3 C4 C5 108.3(4)
C3 C4 Co1 69.7(2)
C5 C4 Co1 69.8(2)
C3 C4 H4 125.9
C5 C4 H4 125.9
Co1 C4 H4 125.9
C4 C5 C1 109.2(4)
C4 C5 Co1 70.5(2)
C1 C5 Co1 70.1(2)
C4 C5 H5 125.4
C1 C5 H5 125.4
Co1 C5 H5 125.4
C7 C6 C9 89.7(3)
C7 C6 C32 133.7(3)
C9 C6 C32 136.0(3)
C7 C6 Co1 68.49(19)
C9 C6 Co1 68.2(2)
C32 C6 Co1 127.6(3)
C8 C7 C14 133.4(3)
C8 C7 C6 90.6(3)
C14 C7 C6 135.1(3)
C8 C7 Co1 68.5(2)
C14 C7 Co1 128.4(3)
C6 C7 Co1 68.40(19)
C7 C8 C20 133.9(3)
C7 C8 C9 89.7(3)
C20 C8 C9 135.8(3)
C7 C8 Co1 68.6(2)
C20 C8 Co1 127.0(3)
C9 C8 Co1 68.1(2)
C6 C9 C8 90.0(3)
C6 C9 C26 134.1(3)
C8 C9 C26 135.3(3)
C6 C9 Co1 68.6(2)
C8 C9 Co1 68.5(2)
C26 C9 Co1 126.7(3)
O1 C10 O2 123.4(4)
O1 C10 C1 122.2(4)
O2 C10 C1 114.3(4)
O2 C11 H11A 109.5
O2 C11 H11B 109.5
H11A C11 H11B 109.5
O2 C11 H11C 109.5
H11A C11 H11C 109.5
H11B C11 H11C 109.5
O3 C12 O4 124.1(4)
O3 C12 C2 125.1(4)
O4 C12 C2 110.8(3)
O4 C13 H13A 109.5
O4 C13 H13B 109.5
H13A C13 H13B 109.5
O4 C13 H13C 109.5
H13A C13 H13C 109.5
H13B C13 H13C 109.5
C15 C14 C19 118.5(4)
C15 C14 C7 120.9(3)
C19 C14 C7 120.6(3)
C16 C15 C14 120.3(4)
C16 C15 H15 119.8
C14 C15 H15 119.8
C17 C16 C15 120.7(4)
C17 C16 H16 119.7
C15 C16 H16 119.7
C18 C17 C16 119.6(4)
C18 C17 H17 120.2
C16 C17 H17 120.2
C17 C18 C19 120.9(4)
C17 C18 H18 119.6
C19 C18 H18 119.6
C18 C19 C14 120.0(4)
C18 C19 H19 120.0
C14 C19 H19 120.0
C25 C20 C21 118.3(4)
C25 C20 C8 121.9(3)
C21 C20 C8 119.7(3)
C22 C21 C20 120.7(4)
C22 C21 H21 119.6
C20 C21 H21 119.6
C23 C22 C21 120.0(4)
C23 C22 H22 120.0
C21 C22 H22 120.0
C24 C23 C22 120.0(4)
C24 C23 H23 120.0
C22 C23 H23 120.0
C23 C24 C25 120.1(4)
C23 C24 H24 120.0
C25 C24 H24 120.0
C20 C25 C24 120.9(4)
C20 C25 H25 119.5
C24 C25 H25 119.5
C31 C26 C27 118.5(4)
C31 C26 C9 121.0(3)
C27 C26 C9 120.4(3)
C28 C27 C26 120.9(4)
C28 C27 H27 119.5
C26 C27 H27 119.5
C29 C28 C27 119.6(4)
C29 C28 H28 120.2
C27 C28 H28 120.2
C30 C29 C28 120.7(4)
C30 C29 H29 119.6
C28 C29 H29 119.6
C29 C30 C31 119.8(4)
C29 C30 H30 120.1
C31 C30 H30 120.1
C26 C31 C30 120.4(4)
C26 C31 H31 119.8
C30 C31 H31 119.8
C33 C32 C37 118.3(4)
C33 C32 C6 122.3(3)
C37 C32 C6 119.4(3)
C34 C33 C32 120.9(4)
C34 C33 H33 119.5
C32 C33 H33 119.5
C33 C34 C35 120.6(4)
C33 C34 H34 119.7
C35 C34 H34 119.7
C36 C35 C34 119.5(4)
C36 C35 H35 120.2
C34 C35 H35 120.2
C35 C36 C37 120.2(4)
C35 C36 H36 119.9
C37 C36 H36 119.9
C32 C37 C36 120.5(4)
C32 C37 H37 119.7
C36 C37 H37 119.7

loop_
_geom_bond_atom_site_label_1
_geom_bond_atom_site_label_2
_geom_bond_distance
Co1 C9 1.987(4)
Co1 C6 1.993(4)
Co1 C8 1.993(4)
Co1 C7 1.994(4)
Co1 C2 2.070(4)
Co1 C3 2.070(4)
Co1 C5 2.074(4)
Co1 C1 2.076(4)
Co1 C4 2.083(4)
O1 C10 1.197(5)
O2 C10 1.323(5)
O2 C11 1.433(5)
O3 C12 1.197(5)
O4 C12 1.331(5)
O4 C13 1.440(6)
C1 C5 1.421(6)
C1 C2 1.441(6)
C1 C10 1.474(6)
C2 C3 1.429(5)
C2 C12 1.475(6)
C3 C4 1.404(6)
C3 H3 0.9800
C4 C5 1.410(6)
C4 H4 0.9800
C5 H5 0.9800
C6 C7 1.465(5)
C6 C9 1.465(5)
C6 C32 1.470(5)
C7 C8 1.457(5)
C7 C14 1.464(5)
C8 C20 1.469(5)
C8 C9 1.471(5)
C9 C26 1.477(5)
C11 H11A 0.9600
C11 H11B 0.9600
C11 H11C 0.9600
C13 H13A 0.9600
C13 H13B 0.9600
C13 H13C 0.9600
C14 C15 1.384(5)
C14 C19 1.390(5)
C15 C16 1.381(6)
C15 H15 0.9300
C16 C17 1.364(7)
C16 H16 0.9300
C17 C18 1.361(7)
C17 H17 0.9300
C18 C19 1.381(6)
C18 H18 0.9300
C19 H19 0.9300
C20 C25 1.379(5)
C20 C21 1.395(5)
C21 C22 1.380(6)
C21 H21 0.9300
C22 C23 1.379(7)
C22 H22 0.9300
C23 C24 1.371(7)
C23 H23 0.9300
C24 C25 1.385(6)
C24 H24 0.9300
C25 H25 0.9300
C26 C31 1.386(5)
C26 C27 1.390(5)
C27 C28 1.380(6)
C27 H27 0.9300
C28 C29 1.371(7)
C28 H28 0.9300
C29 C30 1.370(7)
C29 H29 0.9300
C30 C31 1.390(6)
C30 H30 0.9300
C31 H31 0.9300
C32 C33 1.385(5)
C32 C37 1.388(5)
C33 C34 1.373(6)
C33 H33 0.9300
C34 C35 1.377(6)
C34 H34 0.9300
C35 C36 1.370(6)
C35 H35 0.9300
C36 C37 1.392(6)
C36 H36 0.9300
C37 H37 0.9300

loop_
_geom_torsion_atom_site_label_1
_geom_torsion_atom_site_label_2
_geom_torsion_atom_site_label_3
_geom_torsion_atom_site_label_4
_geom_torsion
C9 Co1 C1 C5 64.9(3)
C6 Co1 C1 C5 108.5(3)
C8 Co1 C1 C5 -174.4(7)
C7 Co1 C1 C5 157.5(2)
C2 Co1 C1 C5 -117.6(3)
C3 Co1 C1 C5 -79.7(3)
C4 Co1 C1 C5 -36.8(2)
C9 Co1 C1 C2 -177.6(2)
C6 Co1 C1 C2 -134.0(2)
C8 Co1 C1 C2 -56.9(8)
C7 Co1 C1 C2 -85.0(3)
C3 Co1 C1 C2 37.9(2)
C5 Co1 C1 C2 117.6(3)
C4 Co1 C1 C2 80.8(2)
C9 Co1 C1 C10 -48.9(5)
C6 Co1 C1 C10 -5.3(4)
C8 Co1 C1 C10 71.8(9)
C7 Co1 C1 C10 43.7(4)
C2 Co1 C1 C10 128.6(4)
C3 Co1 C1 C10 166.5(4)
C5 Co1 C1 C10 -113.8(4)
C4 Co1 C1 C10 -150.6(4)
C5 C1 C2 C3 0.4(4)
C10 C1 C2 C3 -175.7(4)
Co1 C1 C2 C3 -59.9(2)
C5 C1 C2 C12 -174.5(4)
C10 C1 C2 C12 9.3(7)
Co1 C1 C2 C12 125.2(4)
C5 C1 C2 Co1 60.3(3)
C10 C1 C2 Co1 -115.8(4)
C6 Co1 C2 C3 -168.5(2)
C8 Co1 C2 C3 -75.0(3)
C7 Co1 C2 C3 -122.4(2)
C5 Co1 C2 C3 80.4(3)
C1 Co1 C2 C3 118.6(3)
C4 Co1 C2 C3 37.2(2)
C6 Co1 C2 C1 72.9(3)
C8 Co1 C2 C1 166.4(2)
C7 Co1 C2 C1 119.0(2)
C3 Co1 C2 C1 -118.6(3)
C5 Co1 C2 C1 -38.2(2)
C4 Co1 C2 C1 -81.4(2)
C6 Co1 C2 C12 -52.5(5)
C8 Co1 C2 C12 40.9(4)
C7 Co1 C2 C12 -6.4(4)
C3 Co1 C2 C12 116.0(5)
C5 Co1 C2 C12 -163.7(4)
C1 Co1 C2 C12 -125.5(5)
C4 Co1 C2 C12 153.2(4)
C1 C2 C3 C4 -0.6(4)
C12 C2 C3 C4 174.8(3)
Co1 C2 C3 C4 -60.5(3)
C1 C2 C3 Co1 59.9(3)
C12 C2 C3 Co1 -124.7(4)
C9 Co1 C3 C4 -68.2(3)
C8 Co1 C3 C4 -112.3(3)
C7 Co1 C3 C4 -159.1(2)
C2 Co1 C3 C4 118.9(3)
C5 Co1 C3 C4 37.2(3)
C1 Co1 C3 C4 80.7(3)
C9 Co1 C3 C2 172.9(2)
C8 Co1 C3 C2 128.8(2)
C7 Co1 C3 C2 82.0(3)
C5 Co1 C3 C2 -81.7(3)
C1 Co1 C3 C2 -38.2(2)
C4 Co1 C3 C2 -118.9(3)
C2 C3 C4 C5 0.5(4)
Co1 C3 C4 C5 -59.4(3)
C2 C3 C4 Co1 59.9(3)
C9 Co1 C4 C3 137.3(2)
C6 Co1 C4 C3 176.2(3)
C8 Co1 C4 C3 88.2(3)
C7 Co1 C4 C3 59.8(6)
C2 Co1 C4 C3 -38.0(2)
C5 Co1 C4 C3 -119.4(4)
C1 Co1 C4 C3 -82.3(3)
C9 Co1 C4 C5 -103.3(3)
C6 Co1 C4 C5 -64.3(4)
C8 Co1 C4 C5 -152.3(2)
C7 Co1 C4 C5 179.3(4)
C2 Co1 C4 C5 81.4(3)
C3 Co1 C4 C5 119.4(4)
C1 Co1 C4 C5 37.2(3)
C3 C4 C5 C1 -0.3(5)
Co1 C4 C5 C1 -59.6(3)
C3 C4 C5 Co1 59.3(3)
C2 C1 C5 C4 -0.1(4)
C10 C1 C5 C4 176.6(3)
Co1 C1 C5 C4 59.9(3)
C2 C1 C5 Co1 -60.0(3)
C10 C1 C5 Co1 116.7(3)
C9 Co1 C5 C4 97.0(3)
C6 Co1 C5 C4 146.5(2)
C8 Co1 C5 C4 57.6(4)
C7 Co1 C5 C4 -179.3(4)
C2 Co1 C5 C4 -81.1(3)
C3 Co1 C5 C4 -37.1(2)
C1 Co1 C5 C4 -119.9(4)
C9 Co1 C5 C1 -143.1(2)
C6 Co1 C5 C1 -93.5(3)
C8 Co1 C5 C1 177.5(3)
C7 Co1 C5 C1 -59.4(5)
C2 Co1 C5 C1 38.8(2)
C3 Co1 C5 C1 82.8(3)
C4 Co1 C5 C1 119.9(4)
C9 Co1 C6 C7 -98.7(3)
C8 Co1 C6 C7 -48.9(2)
C2 Co1 C6 C7 74.3(3)
C5 Co1 C6 C7 163.0(2)
C1 Co1 C6 C7 117.8(2)
C4 Co1 C6 C7 -155.1(3)
C8 Co1 C6 C9 49.7(2)
C7 Co1 C6 C9 98.7(3)
C2 Co1 C6 C9 173.0(2)
C5 Co1 C6 C9 -98.4(2)
C1 Co1 C6 C9 -143.5(2)
C4 Co1 C6 C9 -56.4(4)
C9 Co1 C6 C32 132.0(4)
C8 Co1 C6 C32 -178.3(4)
C7 Co1 C6 C32 -129.3(4)
C2 Co1 C6 C32 -55.0(4)
C5 Co1 C6 C32 33.6(4)
C1 Co1 C6 C32 -11.5(4)
C4 Co1 C6 C32 75.6(4)
C9 C6 C7 C8 -0.1(3)
C32 C6 C7 C8 -171.4(4)
Co1 C6 C7 C8 66.5(2)
C9 C6 C7 C14 170.0(4)
C32 C6 C7 C14 -1.3(7)
Co1 C6 C7 C14 -123.4(4)
C9 C6 C7 Co1 -66.6(2)
C32 C6 C7 Co1 122.1(4)
C9 Co1 C7 C8 -49.9(2)
C6 Co1 C7 C8 -99.7(3)
C2 Co1 C7 C8 126.3(2)
C3 Co1 C7 C8 81.7(3)
C5 Co1 C7 C8 -144.6(4)
C1 Co1 C7 C8 171.7(2)
C4 Co1 C7 C8 36.7(6)
C9 Co1 C7 C14 -179.0(4)
C6 Co1 C7 C14 131.2(4)
C8 Co1 C7 C14 -129.1(4)
C2 Co1 C7 C14 -2.8(4)
C3 Co1 C7 C14 -47.4(4)
C5 Co1 C7 C14 86.3(5)
C1 Co1 C7 C14 42.6(4)
C4 Co1 C7 C14 -92.4(6)
C9 Co1 C7 C6 49.7(2)
C8 Co1 C7 C6 99.7(3)
C2 Co1 C7 C6 -134.0(2)
C3 Co1 C7 C6 -178.7(2)
C5 Co1 C7 C6 -44.9(5)
C1 Co1 C7 C6 -88.7(3)
C4 Co1 C7 C6 136.4(5)
C14 C7 C8 C20 1.9(7)
C6 C7 C8 C20 172.3(4)
Co1 C7 C8 C20 -121.3(4)
C14 C7 C8 C9 -170.3(4)
C6 C7 C8 C9 0.1(3)
Co1 C7 C8 C9 66.5(2)
C14 C7 C8 Co1 123.2(4)
C6 C7 C8 Co1 -66.4(2)
C9 Co1 C8 C7 98.7(3)
C6 Co1 C8 C7 49.2(2)
C2 Co1 C8 C7 -80.8(3)
C3 Co1 C8 C7 -123.5(2)
C5 Co1 C8 C7 153.9(3)
C1 Co1 C8 C7 -33.7(8)
C4 Co1 C8 C7 -167.0(2)
C9 Co1 C8 C20 -131.6(4)
C6 Co1 C8 C20 178.9(4)
C7 Co1 C8 C20 129.6(4)
C2 Co1 C8 C20 48.8(4)
C3 Co1 C8 C20 6.1(4)
C5 Co1 C8 C20 -76.4(5)
C1 Co1 C8 C20 95.9(8)
C4 Co1 C8 C20 -37.4(4)
C6 Co1 C8 C9 -49.5(2)
C7 Co1 C8 C9 -98.7(3)
C2 Co1 C8 C9 -179.5(2)
C3 Co1 C8 C9 137.8(2)
C5 Co1 C8 C9 55.2(4)
C1 Co1 C8 C9 -132.4(7)
C4 Co1 C8 C9 94.3(2)
C7 C6 C9 C8 0.1(3)
C32 C6 C9 C8 171.0(4)
Co1 C6 C9 C8 -66.8(2)
C7 C6 C9 C26 -172.2(4)
C32 C6 C9 C26 -1.2(7)
Co1 C6 C9 C26 120.9(4)
C7 C6 C9 Co1 66.9(2)
C32 C6 C9 Co1 -122.1(4)
C7 C8 C9 C6 -0.1(3)
C20 C8 C9 C6 -172.0(4)
Co1 C8 C9 C6 66.9(2)
C7 C8 C9 C26 172.0(4)
C20 C8 C9 C26 0.1(7)
Co1 C8 C9 C26 -121.0(4)
C7 C8 C9 Co1 -66.98(19)
C20 C8 C9 Co1 121.1(4)
C8 Co1 C9 C6 -98.9(3)
C7 Co1 C9 C6 -49.6(2)
C3 Co1 C9 C6 -168.3(2)
C5 Co1 C9 C6 106.8(2)
C1 Co1 C9 C6 65.9(3)
C4 Co1 C9 C6 151.1(2)
C6 Co1 C9 C8 98.9(3)
C7 Co1 C9 C8 49.3(2)
C3 Co1 C9 C8 -69.4(3)
C5 Co1 C9 C8 -154.3(2)
C1 Co1 C9 C8 164.8(2)
C4 Co1 C9 C8 -110.0(2)
C6 Co1 C9 C26 -129.8(4)
C8 Co1 C9 C26 131.3(4)
C7 Co1 C9 C26 -179.4(4)
C3 Co1 C9 C26 61.9(4)
C5 Co1 C9 C26 -23.0(4)
C1 Co1 C9 C26 -63.9(4)
C4 Co1 C9 C26 21.3(4)
C11 O2 C10 O1 -1.5(7)
C11 O2 C10 C1 175.6(4)
C5 C1 C10 O1 18.1(6)
C2 C1 C10 O1 -166.1(4)
Co1 C1 C10 O1 102.4(5)
C5 C1 C10 O2 -159.0(4)
C2 C1 C10 O2 16.7(6)
Co1 C1 C10 O2 -74.7(5)
C13 O4 C12 O3 1.9(7)
C13 O4 C12 C2 -175.6(4)
C3 C2 C12 O3 -154.1(4)
C1 C2 C12 O3 20.2(7)
Co1 C2 C12 O3 116.3(5)
C3 C2 C12 O4 23.4(5)
C1 C2 C12 O4 -162.3(4)
Co1 C2 C12 O4 -66.2(5)
C8 C7 C14 C15 -150.0(4)
C6 C7 C14 C15 43.8(6)
Co1 C7 C14 C15 -53.8(5)
C8 C7 C14 C19 31.7(6)
C6 C7 C14 C19 -134.5(4)
Co1 C7 C14 C19 127.9(4)
C19 C14 C15 C16 0.0(6)
C7 C14 C15 C16 -178.3(4)
C14 C15 C16 C17 0.5(6)
C15 C16 C17 C18 -0.7(7)
C16 C17 C18 C19 0.3(8)
C17 C18 C19 C14 0.2(7)
C15 C14 C19 C18 -0.4(6)
C7 C14 C19 C18 178.0(4)
C7 C8 C20 C25 -137.5(4)
C9 C8 C20 C25 31.3(6)
Co1 C8 C20 C25 127.3(3)
C7 C8 C20 C21 39.7(6)
C9 C8 C20 C21 -151.5(4)
Co1 C8 C20 C21 -55.5(5)
C25 C20 C21 C22 0.6(6)
C8 C20 C21 C22 -176.7(4)
C20 C21 C22 C23 -0.4(7)
C21 C22 C23 C24 -0.1(8)
C22 C23 C24 C25 0.4(8)
C21 C20 C25 C24 -0.2(6)
C8 C20 C25 C24 177.0(4)
C23 C24 C25 C20 -0.3(7)
C6 C9 C26 C31 25.1(6)
C8 C9 C26 C31 -143.9(4)
Co1 C9 C26 C31 120.1(4)
C6 C9 C26 C27 -157.5(4)
C8 C9 C26 C27 33.5(6)
Co1 C9 C26 C27 -62.5(5)
C31 C26 C27 C28 -1.2(6)
C9 C26 C27 C28 -178.7(4)
C26 C27 C28 C29 0.3(7)
C27 C28 C29 C30 0.7(7)
C28 C29 C30 C31 -0.6(7)
C27 C26 C31 C30 1.3(6)
C9 C26 C31 C30 178.7(4)
C29 C30 C31 C26 -0.4(7)
C7 C6 C32 C33 -148.7(4)
C9 C6 C32 C33 43.8(6)
Co1 C6 C32 C33 -53.2(5)
C7 C6 C32 C37 33.0(6)
C9 C6 C32 C37 -134.5(4)
Co1 C6 C32 C37 128.5(3)
C37 C32 C33 C34 -0.2(6)
C6 C32 C33 C34 -178.6(4)
C32 C33 C34 C35 0.7(7)
C33 C34 C35 C36 -0.2(7)
C34 C35 C36 C37 -0.8(7)
C33 C32 C37 C36 -0.7(6)
C6 C32 C37 C36 177.7(4)
C35 C36 C37 C32 1.3(7)
